data_7055546
loop_
_publ_author_name
'Sp\"orler, Susanne'
'Strinitz, Frank'
'Rodehutskors, Philipp'
'M\"uller, Lisa'
'Waterloo, Andreas R.'
'D\"urr, Maximilian'
'H\"ubner, Eike'
'Ivanovi\'c-Burmazovi\'c, Ivana'
'Tykwinski, Rik R.'
'Burzlaff, Nicolai'

_publ_section_title
;
 Carbon-rich cyclopentadienyl ruthenium allenylidene complexes
;
_journal_issue 7
_journal_name_full 'New J. Chem.'
_journal_page_first 6127
_journal_paper_doi 10.1039/C5NJ03556B
_journal_volume 40
_journal_year 2016
_chemical_compound_source 'synthesis as described'
_chemical_formula_moiety 'C65 H47 O P2 Ru, F6 P, C3 H6 O, C4 H10 O'
_chemical_formula_sum 'C72 H63 F6 O3 P3 Ru'
_chemical_formula_weight 1284.2
_chemical_name_systematic
;
 ?
;
_space_group_IT_number 2
_symmetry_cell_setting triclinic
_symmetry_Int_Tables_number 2
_symmetry_space_group_name_Hall '-P 1'
_symmetry_space_group_name_H-M 'P -1'
_atom_sites_solution_hydrogens geom
_atom_sites_solution_primary direct
_atom_sites_solution_secondary difmap
_audit_creation_date 2015-06-12T16:39:13-00:00
_audit_creation_method 'WinGX routine CIF_UPDATE'
_audit_update_record
;
2015-06-15 deposited with the CCDC.
2016-05-06 downloaded from the CCDC.
;
_cell_angle_alpha 73.300(6)
_cell_angle_beta 84.013(6)
_cell_angle_gamma 75.746(7)
_cell_formula_units_Z 2
_cell_length_a 10.0465(8)
_cell_length_b 15.3950(12)
_cell_length_c 20.6856(18)
_cell_measurement_reflns_used 127
_cell_measurement_temperature 150(2)
_cell_measurement_theta_max 20
_cell_measurement_theta_min 6
_cell_measurement_wavelength 0.71073
_cell_volume 2968.1(4)
_computing_cell_refinement 'EVALCCD (Duisenberg, 2003)'
_computing_data_collection 'COLLECT (Bruker-Nonius, 2002)'
_computing_data_reduction 'EVALCCD (Duisenberg, 2003)'
_computing_molecular_graphics 'Ortep-3 for Windows (Farrugia, 1997)'
_computing_publication_material 'WinGX publication routines (Farrugia, 1999)'
_computing_structure_refinement 'SHELXL-97 (Sheldrick, 1997)'
_computing_structure_solution 'SHELXS-86 (Sheldrick, 1986)'
_diffrn_ambient_temperature 150(2)
_diffrn_detector_area_resol_mean 9
_diffrn_measured_fraction_theta_full 0.984
_diffrn_measured_fraction_theta_max 0.984
_diffrn_measurement_device_type 'Bruker-Nonius KappaCCD'
_diffrn_measurement_method
;
 \f- and \w-rotations with 2.00 \% and 140 sec per frame
;
_diffrn_radiation_monochromator graphite
_diffrn_radiation_probe x-ray
_diffrn_radiation_type MoK\a
_diffrn_radiation_wavelength 0.71073
_diffrn_reflns_av_R_equivalents 0.0765
_diffrn_reflns_av_unetI/netI 0.0549
_diffrn_reflns_limit_h_max 11
_diffrn_reflns_limit_h_min -11
_diffrn_reflns_limit_k_max 18
_diffrn_reflns_limit_k_min -18
_diffrn_reflns_limit_l_max 24
_diffrn_reflns_limit_l_min -24
_diffrn_reflns_number 53667
_diffrn_reflns_theta_full 25.03
_diffrn_reflns_theta_max 25.03
_diffrn_reflns_theta_min 2.74
_exptl_absorpt_coefficient_mu 0.414
_exptl_absorpt_correction_T_max 0.7455
_exptl_absorpt_correction_T_min 0.5202
_exptl_absorpt_correction_type multi-scan
_exptl_absorpt_process_details 'SADABS, Bruker-AXS, 2002'
_exptl_crystal_colour purple
_exptl_crystal_density_diffrn 1.437
_exptl_crystal_density_method 'not measured'
_exptl_crystal_description needle
_exptl_crystal_F_000 1324
_exptl_crystal_size_max 0.4
_exptl_crystal_size_mid 0.1
_exptl_crystal_size_min 0.08
_refine_diff_density_max 1.027
_refine_diff_density_min -1.803
_refine_diff_density_rms 0.201
_refine_ls_extinction_method none
_refine_ls_goodness_of_fit_ref 1.044
_refine_ls_hydrogen_treatment constr
_refine_ls_matrix_type full
_refine_ls_number_parameters 768
_refine_ls_number_reflns 10308
_refine_ls_number_restraints 64
_refine_ls_restrained_S_all 1.045
_refine_ls_R_factor_all 0.0984
_refine_ls_R_factor_gt 0.0731
_refine_ls_shift/su_max 0
_refine_ls_shift/su_mean 0
_refine_ls_structure_factor_coef Fsqd
_refine_ls_weighting_details 'calc w=1/[\s^2^(Fo^2^)+(0.1695P)^2^+7.3888P] where P=(Fo^2^+2Fc^2^)/3'
_refine_ls_weighting_scheme calc
_refine_ls_wR_factor_gt 0.2016
_refine_ls_wR_factor_ref 0.241
_reflns_number_gt 8050
_reflns_number_total 10308
_reflns_threshold_expression >2sigma(I)
_cod_data_source_file c5nj03556b2.cif
_cod_data_source_block ssbu03
_cod_depositor_comments 'Adding full bibliography for 7055545--7055547.cif.'
_cod_database_code 7055546

loop_
_symmetry_equiv_pos_as_xyz
'x, y, z'
'-x, -y, -z'

loop_
_atom_site_label
_atom_site_type_symbol
_atom_site_fract_x
_atom_site_fract_y
_atom_site_fract_z
_atom_site_U_iso_or_equiv
_atom_site_adp_type
_atom_site_occupancy
_atom_site_symmetry_multiplicity
_atom_site_calc_flag
_atom_site_refinement_flags
C1 C 0.2794(5) 0.1055(4) 0.2861(3) 0.0179(11) Uani 1 1 d .
C2 C 0.2535(6) 0.0755(4) 0.3481(3) 0.0203(12) Uani 1 1 d .
C3 C 0.2504(6) 0.0392(4) 0.4163(3) 0.0215(12) Uani 1 1 d .
C4 C 0.3660(6) -0.0342(4) 0.4485(3) 0.0210(12) Uani 1 1 d .
C5 C 0.4714(6) -0.0741(4) 0.4105(3) 0.0243(13) Uani 1 1 d .
H5 H 0.4676 -0.054 0.3637 0.029 Uiso 1 1 calc R
C6 C 0.5852(6) -0.1444(4) 0.4398(3) 0.0252(13) Uani 1 1 d .
C7 C 0.6921(7) -0.1850(4) 0.4003(3) 0.0306(14) Uani 1 1 d .
H7 H 0.6895 -0.1655 0.3535 0.037 Uiso 1 1 calc R
C8 C 0.7994(7) -0.2531(4) 0.4309(4) 0.0345(15) Uani 1 1 d .
H8 H 0.8687 -0.2801 0.4044 0.041 Uiso 1 1 calc R
C9 C 0.8069(7) -0.2833(5) 0.5021(4) 0.0344(15) Uani 1 1 d .
H9 H 0.8809 -0.3294 0.5222 0.041 Uiso 1 1 calc R
C10 C 0.7046(7) -0.2441(4) 0.5410(3) 0.0314(14) Uani 1 1 d .
H10 H 0.7094 -0.2644 0.5878 0.038 Uiso 1 1 calc R
C11 C 0.5920(6) -0.1734(4) 0.5116(3) 0.0249(13) Uani 1 1 d .
C12 C 0.4836(6) -0.1321(4) 0.5501(3) 0.0259(13) Uani 1 1 d .
H12 H 0.4875 -0.1507 0.5969 0.031 Uiso 1 1 calc R
C13 C 0.3732(6) -0.0660(4) 0.5208(3) 0.0220(12) Uani 1 1 d .
C14 C 0.2595(6) -0.0281(4) 0.5645(3) 0.0244(13) Uani 1 1 d .
C15 C 0.1408(6) 0.0428(4) 0.5311(3) 0.0236(12) Uani 1 1 d .
C16 C 0.0354(6) 0.0804(4) 0.5698(3) 0.0261(13) Uani 1 1 d .
H16 H 0.041 0.0602 0.6166 0.031 Uiso 1 1 calc R
C17 C -0.0805(6) 0.1479(4) 0.5418(3) 0.0240(13) Uani 1 1 d .
C18 C -0.1903(7) 0.1853(5) 0.5809(3) 0.0343(15) Uani 1 1 d .
H18 H -0.1876 0.1651 0.6278 0.041 Uiso 1 1 calc R
C19 C -0.3027(7) 0.2519(5) 0.5508(3) 0.0336(15) Uani 1 1 d .
H19 H -0.3744 0.2763 0.5773 0.04 Uiso 1 1 calc R
C20 C -0.3078(6) 0.2823(5) 0.4800(3) 0.0298(14) Uani 1 1 d .
H20 H -0.3827 0.3275 0.4598 0.036 Uiso 1 1 calc R
C21 C -0.2040(6) 0.2459(5) 0.4403(3) 0.0287(14) Uani 1 1 d .
H21 H -0.2099 0.2662 0.3936 0.034 Uiso 1 1 calc R
C22 C -0.0874(6) 0.1778(4) 0.4694(3) 0.0232(12) Uani 1 1 d .
C23 C 0.0217(6) 0.1400(4) 0.4298(3) 0.0222(12) Uani 1 1 d .
H23 H 0.0173 0.1595 0.383 0.027 Uiso 1 1 calc R
C24 C 0.1361(6) 0.0741(4) 0.4594(3) 0.0209(12) Uani 1 1 d .
C25 C 0.5258(5) 0.0054(4) 0.2120(3) 0.0206(12) Uani 1 1 d .
H25 H 0.5165 -0.0512 0.2416 0.025 Uiso 1 1 calc R
C26 C 0.5738(6) 0.0751(4) 0.2276(3) 0.0242(13) Uani 1 1 d .
H26 H 0.6019 0.0726 0.2697 0.029 Uiso 1 1 calc R
C27 C 0.5720(5) 0.1503(4) 0.1682(3) 0.0252(13) Uani 1 1 d .
H27 H 0.5979 0.2055 0.1646 0.03 Uiso 1 1 calc R
C28 C 0.5233(6) 0.1256(4) 0.1149(3) 0.0260(13) Uani 1 1 d .
H28 H 0.5128 0.1614 0.0703 0.031 Uiso 1 1 calc R
C29 C 0.4941(6) 0.0375(4) 0.1423(3) 0.0249(13) Uani 1 1 d .
H29 H 0.4596 0.0051 0.1188 0.03 Uiso 1 1 calc R
C30 C 0.3948(5) 0.3488(4) 0.2115(3) 0.0192(11) Uani 1 1 d .
C31 C 0.4619(5) 0.2990(4) 0.2714(3) 0.0226(12) Uani 1 1 d .
H31 H 0.465 0.2358 0.2888 0.027 Uiso 1 1 calc R
C32 C 0.5241(6) 0.3443(5) 0.3050(3) 0.0289(14) Uani 1 1 d .
H32 H 0.5656 0.3112 0.3457 0.035 Uiso 1 1 calc R
C33 C 0.5252(7) 0.4371(5) 0.2790(4) 0.0353(16) Uani 1 1 d .
H33 H 0.5698 0.4659 0.3012 0.042 Uiso 1 1 calc R
C34 C 0.4595(7) 0.4872(5) 0.2197(3) 0.0335(15) Uani 1 1 d .
H34 H 0.4595 0.55 0.2021 0.04 Uiso 1 1 calc R
C35 C 0.3930(6) 0.4440(4) 0.1857(3) 0.0261(13) Uani 1 1 d .
H35 H 0.3478 0.4783 0.1462 0.031 Uiso 1 1 calc R
C36 C 0.1239(6) 0.3588(4) 0.2135(3) 0.0235(12) Uani 1 1 d .
C37 C 0.0998(6) 0.3245(4) 0.2828(3) 0.0233(12) Uani 1 1 d .
H37 H 0.1526 0.2677 0.3064 0.028 Uiso 1 1 calc R
C38 C -0.0028(6) 0.3751(5) 0.3164(3) 0.0297(14) Uani 1 1 d .
H38 H -0.0153 0.3537 0.363 0.036 Uiso 1 1 calc R
C39 C -0.0868(6) 0.4574(5) 0.2812(4) 0.0362(16) Uani 1 1 d .
H39 H -0.1585 0.4895 0.3037 0.043 Uiso 1 1 calc R
C40 C -0.0639(7) 0.4912(5) 0.2134(4) 0.0426(18) Uani 1 1 d .
H40 H -0.1202 0.5465 0.1897 0.051 Uiso 1 1 calc R
C41 C 0.0436(7) 0.4434(5) 0.1791(3) 0.0329(15) Uani 1 1 d .
H41 H 0.0611 0.4683 0.1333 0.039 Uiso 1 1 calc R
C42 C 0.2861(6) 0.3579(4) 0.0864(3) 0.0206(12) Uani 1 1 d .
C43 C 0.4106(6) 0.3712(4) 0.0528(3) 0.0274(13) Uani 1 1 d .
H43 H 0.4889 0.3567 0.0776 0.033 Uiso 1 1 calc R
C44 C 0.4195(8) 0.4054(5) -0.0165(3) 0.0361(16) Uani 1 1 d .
H44 H 0.5034 0.4138 -0.0378 0.043 Uiso 1 1 calc R
C45 C 0.3044(8) 0.4272(5) -0.0545(3) 0.0417(18) Uani 1 1 d .
H45 H 0.3116 0.4493 -0.1013 0.05 Uiso 1 1 calc R
C46 C 0.1780(8) 0.4163(5) -0.0230(3) 0.0394(17) Uani 1 1 d .
H46 H 0.1001 0.4311 -0.0481 0.047 Uiso 1 1 calc R
C47 C 0.1706(6) 0.3824(4) 0.0479(3) 0.0265(13) Uani 1 1 d .
H47 H 0.0861 0.3762 0.0695 0.032 Uiso 1 1 calc R
C48 C 0.1062(6) 0.0066(4) 0.1969(3) 0.0197(11) Uani 1 1 d .
C49 C 0.2012(6) -0.0753(4) 0.2192(3) 0.0265(13) Uani 1 1 d .
H49 H 0.2942 -0.0751 0.2164 0.032 Uiso 1 1 calc R
C50 C 0.1600(7) -0.1579(5) 0.2458(3) 0.0314(14) Uani 1 1 d .
H50 H 0.2258 -0.2132 0.2595 0.038 Uiso 1 1 calc R
C51 C 0.0205(7) -0.1598(5) 0.2524(3) 0.0329(15) Uani 1 1 d .
H51 H -0.0069 -0.2155 0.2709 0.039 Uiso 1 1 calc R
C52 C -0.0758(7) -0.0766(5) 0.2306(4) 0.0366(16) Uani 1 1 d .
H52 H -0.1689 -0.0765 0.2347 0.044 Uiso 1 1 calc R
C53 C -0.0343(6) 0.0061(5) 0.2030(3) 0.0314(14) Uani 1 1 d .
H53 H -0.0995 0.0614 0.1884 0.038 Uiso 1 1 calc R
C54 C 0.0018(5) 0.2016(4) 0.1506(3) 0.0216(12) Uani 1 1 d .
C55 C -0.0528(6) 0.2146(5) 0.2134(3) 0.0279(13) Uani 1 1 d .
H55 H -0.0071 0.1799 0.2527 0.033 Uiso 1 1 calc R
C56 C -0.1743(6) 0.2790(5) 0.2165(3) 0.0308(14) Uani 1 1 d .
H56 H -0.2119 0.2866 0.2581 0.037 Uiso 1 1 calc R
C57 C -0.2406(6) 0.3325(4) 0.1573(3) 0.0295(14) Uani 1 1 d .
H57 H -0.3207 0.3775 0.1593 0.035 Uiso 1 1 calc R
C58 C -0.1880(6) 0.3188(4) 0.0958(3) 0.0273(13) Uani 1 1 d .
H58 H -0.2336 0.3541 0.0566 0.033 Uiso 1 1 calc R
C59 C -0.0670(6) 0.2526(4) 0.0922(3) 0.0260(13) Uani 1 1 d .
H59 H -0.0327 0.2426 0.0507 0.031 Uiso 1 1 calc R
C60 C 0.1918(6) 0.1048(4) 0.0652(3) 0.0243(13) Uani 1 1 d .
C61 C 0.2541(6) 0.1671(5) 0.0183(3) 0.0301(14) Uani 1 1 d .
H61 H 0.2816 0.2125 0.0318 0.036 Uiso 1 1 calc R
C62 C 0.2775(7) 0.1643(5) -0.0487(3) 0.0406(17) Uani 1 1 d .
H62 H 0.3178 0.2081 -0.08 0.049 Uiso 1 1 calc R
C63 C 0.2395(7) 0.0949(6) -0.0679(3) 0.0423(18) Uani 1 1 d .
H63 H 0.2571 0.0904 -0.112 0.051 Uiso 1 1 calc R
C64 C 0.1756(8) 0.0325(6) -0.0216(4) 0.0465(19) Uani 1 1 d .
H64 H 0.1474 -0.0127 -0.0349 0.056 Uiso 1 1 calc R
C65 C 0.1531(6) 0.0368(4) 0.0447(3) 0.0292(14) Uani 1 1 d .
H65 H 0.1115 -0.0064 0.0758 0.035 Uiso 1 1 calc R
P1 P 0.28216(13) 0.29790(10) 0.17660(7) 0.0169(3) Uani 1 1 d .
P2 P 0.16275(14) 0.11462(10) 0.15262(7) 0.0179(3) Uani 1 1 d .
P3 P 0.58098(18) 0.72408(12) 0.24662(9) 0.0332(4) Uani 1 1 d .
Ru1 Ru 0.35414(4) 0.13594(3) 0.19597(2) 0.01584(18) Uani 1 1 d .
F1 F 0.5004(4) 0.7852(3) 0.2960(2) 0.0417(10) Uani 1 1 d .
F2 F 0.5118(5) 0.8048(3) 0.1839(2) 0.0517(12) Uani 1 1 d .
F3 F 0.4522(5) 0.6775(3) 0.2536(3) 0.0644(14) Uani 1 1 d .
F4 F 0.6595(5) 0.6641(3) 0.1962(3) 0.0588(13) Uani 1 1 d .
F5 F 0.6502(6) 0.6455(4) 0.3094(3) 0.0787(17) Uani 1 1 d .
F6 F 0.7056(5) 0.7726(4) 0.2397(3) 0.0668(14) Uani 1 1 d .
O1 O 0.2652(5) -0.0559(3) 0.6266(2) 0.0371(11) Uani 1 1 d .
O300 O 0.2272(8) 0.6275(4) 0.0683(3) 0.0698(19) Uani 1 1 d .
C301 C 0.1948(10) 0.6937(6) 0.0896(4) 0.060(2) Uani 1 1 d .
C302 C 0.2848(19) 0.7627(9) 0.0816(8) 0.141(7) Uani 1 1 d .
H30A H 0.3798 0.7307 0.082 0.212 Uiso 1 1 calc R
H30B H 0.2646 0.7912 0.1182 0.212 Uiso 1 1 calc R
H30C H 0.2668 0.8099 0.0396 0.212 Uiso 1 1 calc R
C300 C 0.0665(19) 0.7116(16) 0.1242(12) 0.196(12) Uani 1 1 d .
H30D H -0.0007 0.6939 0.1038 0.293 Uiso 1 1 calc R
H30E H 0.0383 0.7768 0.1214 0.293 Uiso 1 1 calc R
H30F H 0.0745 0.6763 0.1707 0.293 Uiso 1 1 calc R
O200 O 0.8171(19) 0.4664(9) 0.5635(7) 0.180(6) Uani 1 1 d DU
C202 C 0.726(3) 0.5030(13) 0.5116(11) 0.215(9) Uani 1 1 d DU
H20A H 0.6829 0.5676 0.5087 0.259 Uiso 1 1 calc R
H20B H 0.6558 0.4679 0.5179 0.259 Uiso 1 1 calc R
C201 C 0.754(3) 0.4611(18) 0.6236(10) 0.210(10) Uani 1 1 d DU
H20C H 0.6907 0.4206 0.6304 0.252 Uiso 1 1 calc R
H20D H 0.7013 0.5225 0.6248 0.252 Uiso 1 1 calc R
C200 C 0.847(2) 0.4268(14) 0.6762(10) 0.172(8) Uani 1 1 d DU
H20E H 0.7972 0.425 0.7186 0.258 Uiso 1 1 calc R
H20F H 0.9097 0.4668 0.6699 0.258 Uiso 1 1 calc R
H20G H 0.8974 0.3651 0.6762 0.258 Uiso 1 1 calc R
C203 C 0.810(4) 0.4950(18) 0.4534(12) 0.287(15) Uani 1 1 d DU
H20H H 0.7538 0.5193 0.4144 0.431 Uiso 1 1 calc R
H20I H 0.8522 0.4307 0.4577 0.431 Uiso 1 1 calc R
H20J H 0.8791 0.5296 0.4486 0.431 Uiso 1 1 calc R

loop_
_atom_site_aniso_label
_atom_site_aniso_U_11
_atom_site_aniso_U_22
_atom_site_aniso_U_33
_atom_site_aniso_U_23
_atom_site_aniso_U_13
_atom_site_aniso_U_12
C1 0.013(3) 0.012(3) 0.028(3) -0.006(2) -0.002(2) -0.001(2)
C2 0.020(3) 0.017(3) 0.019(3) -0.002(2) 0.001(2) -0.001(2)
C3 0.023(3) 0.026(3) 0.014(3) 0.002(2) -0.003(2) -0.011(2)
C4 0.021(3) 0.020(3) 0.021(3) 0.000(2) -0.001(2) -0.010(2)
C5 0.028(3) 0.026(3) 0.019(3) -0.002(2) -0.003(2) -0.011(3)
C6 0.020(3) 0.023(3) 0.034(3) -0.003(3) -0.002(2) -0.010(2)
C7 0.032(3) 0.028(3) 0.034(4) -0.010(3) -0.005(3) -0.007(3)
C8 0.031(3) 0.026(3) 0.043(4) -0.007(3) -0.007(3) 0.001(3)
C9 0.030(3) 0.029(3) 0.042(4) -0.006(3) -0.013(3) -0.002(3)
C10 0.033(3) 0.024(3) 0.034(4) 0.000(3) -0.012(3) -0.008(3)
C11 0.024(3) 0.024(3) 0.029(3) -0.001(2) -0.010(2) -0.012(2)
C12 0.035(3) 0.021(3) 0.020(3) 0.004(2) -0.006(2) -0.012(3)
C13 0.024(3) 0.024(3) 0.020(3) 0.001(2) -0.004(2) -0.015(2)
C14 0.034(3) 0.023(3) 0.019(3) -0.003(2) 0.002(2) -0.014(3)
C15 0.026(3) 0.026(3) 0.022(3) -0.005(2) 0.000(2) -0.015(3)
C16 0.031(3) 0.035(3) 0.017(3) -0.007(2) 0.000(2) -0.016(3)
C17 0.029(3) 0.026(3) 0.023(3) -0.008(2) 0.004(2) -0.018(3)
C18 0.041(4) 0.039(4) 0.026(3) -0.014(3) 0.011(3) -0.015(3)
C19 0.025(3) 0.041(4) 0.041(4) -0.020(3) 0.008(3) -0.013(3)
C20 0.022(3) 0.033(3) 0.039(4) -0.016(3) 0.002(3) -0.006(3)
C21 0.024(3) 0.040(4) 0.027(3) -0.013(3) 0.003(2) -0.012(3)
C22 0.017(3) 0.027(3) 0.029(3) -0.011(2) 0.001(2) -0.009(2)
C23 0.025(3) 0.030(3) 0.014(3) -0.004(2) 0.001(2) -0.013(2)
C24 0.018(3) 0.024(3) 0.025(3) -0.007(2) -0.001(2) -0.012(2)
C25 0.009(2) 0.014(3) 0.033(3) -0.002(2) -0.001(2) 0.004(2)
C26 0.017(3) 0.021(3) 0.032(3) -0.010(2) -0.002(2) 0.004(2)
C27 0.010(3) 0.030(3) 0.036(3) -0.014(3) 0.001(2) 0.001(2)
C28 0.020(3) 0.026(3) 0.025(3) -0.007(2) 0.004(2) 0.004(2)
C29 0.018(3) 0.026(3) 0.031(3) -0.015(3) 0.003(2) 0.001(2)
C30 0.016(3) 0.020(3) 0.020(3) -0.006(2) 0.003(2) -0.001(2)
C31 0.015(3) 0.026(3) 0.024(3) -0.003(2) 0.000(2) -0.002(2)
C32 0.022(3) 0.036(4) 0.026(3) -0.006(3) -0.005(2) -0.004(3)
C33 0.028(3) 0.049(4) 0.040(4) -0.028(3) 0.003(3) -0.011(3)
C34 0.037(4) 0.026(3) 0.041(4) -0.014(3) 0.000(3) -0.009(3)
C35 0.024(3) 0.026(3) 0.024(3) -0.006(2) 0.001(2) 0.001(2)
C36 0.016(3) 0.024(3) 0.027(3) -0.005(2) 0.000(2) -0.001(2)
C37 0.017(3) 0.023(3) 0.026(3) -0.005(2) 0.000(2) -0.001(2)
C38 0.028(3) 0.037(4) 0.025(3) -0.012(3) 0.009(3) -0.010(3)
C39 0.023(3) 0.038(4) 0.048(4) -0.023(3) 0.004(3) 0.003(3)
C40 0.031(4) 0.034(4) 0.048(4) -0.002(3) -0.008(3) 0.011(3)
C41 0.030(3) 0.031(4) 0.029(3) -0.002(3) -0.005(3) 0.005(3)
C42 0.023(3) 0.017(3) 0.018(3) -0.001(2) -0.002(2) -0.002(2)
C43 0.022(3) 0.024(3) 0.032(3) -0.002(3) -0.003(2) -0.004(2)
C44 0.047(4) 0.032(4) 0.028(4) -0.007(3) 0.013(3) -0.013(3)
C45 0.064(5) 0.034(4) 0.017(3) 0.004(3) 0.002(3) -0.007(3)
C46 0.064(5) 0.027(4) 0.021(3) 0.001(3) -0.011(3) -0.003(3)
C47 0.031(3) 0.022(3) 0.025(3) -0.001(2) -0.007(2) -0.006(2)
C48 0.019(3) 0.023(3) 0.019(3) -0.006(2) 0.001(2) -0.007(2)
C49 0.029(3) 0.031(3) 0.021(3) -0.007(2) 0.002(2) -0.009(3)
C50 0.037(4) 0.031(3) 0.023(3) -0.004(3) -0.001(3) -0.005(3)
C51 0.039(4) 0.031(4) 0.029(3) -0.006(3) 0.006(3) -0.014(3)
C52 0.025(3) 0.048(4) 0.040(4) -0.017(3) 0.008(3) -0.010(3)
C53 0.021(3) 0.031(3) 0.041(4) -0.009(3) 0.003(3) -0.007(3)
C54 0.013(3) 0.023(3) 0.030(3) -0.012(2) 0.000(2) -0.001(2)
C55 0.016(3) 0.039(4) 0.026(3) -0.008(3) -0.005(2) -0.001(3)
C56 0.020(3) 0.041(4) 0.038(4) -0.025(3) 0.003(3) -0.005(3)
C57 0.012(3) 0.028(3) 0.048(4) -0.012(3) -0.003(3) 0.000(2)
C58 0.015(3) 0.025(3) 0.037(4) -0.004(3) -0.008(2) 0.001(2)
C59 0.019(3) 0.026(3) 0.031(3) -0.002(3) -0.004(2) -0.007(2)
C60 0.020(3) 0.033(3) 0.017(3) -0.009(2) -0.003(2) 0.003(2)
C61 0.030(3) 0.040(4) 0.018(3) -0.008(3) 0.000(2) -0.002(3)
C62 0.043(4) 0.050(4) 0.025(3) -0.011(3) 0.010(3) -0.007(3)
C63 0.041(4) 0.057(5) 0.024(3) -0.018(3) 0.001(3) 0.003(3)
C64 0.057(5) 0.054(5) 0.040(4) -0.032(4) -0.004(4) -0.010(4)
C65 0.032(3) 0.025(3) 0.036(4) -0.015(3) -0.006(3) -0.008(3)
P1 0.0129(7) 0.0187(7) 0.0158(7) -0.0021(5) 0.0002(5) -0.0006(5)
P2 0.0139(7) 0.0229(8) 0.0162(7) -0.0064(6) -0.0005(5) -0.0014(6)
P3 0.0330(9) 0.0251(9) 0.0393(10) -0.0118(7) 0.0016(7) 0.0000(7)
Ru1 0.0118(3) 0.0177(3) 0.0149(3) -0.00274(18) 0.00057(16) -0.00012(17)
F1 0.055(3) 0.038(2) 0.034(2) -0.0173(18) 0.0113(18) -0.0107(19)
F2 0.062(3) 0.044(3) 0.034(2) -0.0078(19) 0.002(2) 0.013(2)
F3 0.057(3) 0.050(3) 0.102(4) -0.040(3) 0.022(3) -0.027(2)
F4 0.057(3) 0.045(3) 0.071(3) -0.035(2) 0.008(2) 0.012(2)
F5 0.085(4) 0.061(3) 0.062(3) -0.001(3) -0.019(3) 0.024(3)
F6 0.038(3) 0.081(4) 0.094(4) -0.042(3) 0.011(2) -0.023(2)
O1 0.044(3) 0.044(3) 0.018(2) -0.001(2) -0.0036(19) -0.009(2)
O300 0.102(5) 0.045(4) 0.049(4) -0.015(3) -0.004(3) 0.010(3)
C301 0.070(6) 0.049(5) 0.046(5) -0.017(4) -0.014(4) 0.022(4)
C302 0.22(2) 0.073(9) 0.133(14) -0.052(9) 0.071(13) -0.044(11)
C300 0.151(16) 0.25(2) 0.30(3) -0.23(2) 0.091(17) -0.096(16)
O200 0.272(17) 0.114(9) 0.151(9) -0.018(9) 0.027(10) -0.072(10)
C202 0.44(3) 0.114(13) 0.144(13) -0.014(11) -0.045(15) -0.171(16)
C201 0.26(2) 0.21(2) 0.111(11) 0.040(14) -0.001(10) -0.079(18)
C200 0.172(18) 0.121(14) 0.179(13) 0.012(13) -0.013(13) -0.014(13)
C203 0.58(5) 0.19(2) 0.165(13) -0.059(17) 0.01(2) -0.23(3)

loop_
_atom_type_symbol
_atom_type_description
_atom_type_scat_dispersion_real
_atom_type_scat_dispersion_imag
_atom_type_scat_source
C C 0.0033 0.0016 'International Tables Vol C Tables 4.2.6.8 and 6.1.1.4'
H H 0 0 'International Tables Vol C Tables 4.2.6.8 and 6.1.1.4'
P P 0.1023 0.0942 'International Tables Vol C Tables 4.2.6.8 and 6.1.1.4'
Ru Ru -1.2594 0.8363 'International Tables Vol C Tables 4.2.6.8 and 6.1.1.4'
F F 0.0171 0.0103 'International Tables Vol C Tables 4.2.6.8 and 6.1.1.4'
O O 0.0106 0.006 'International Tables Vol C Tables 4.2.6.8 and 6.1.1.4'

loop_
_geom_angle_atom_site_label_1
_geom_angle_atom_site_label_2
_geom_angle_atom_site_label_3
_geom_angle
C2 C1 Ru1 168.7(5)
C1 C2 C3 169.7(6)
C2 C3 C4 119.6(5)
C2 C3 C24 121.7(5)
C4 C3 C24 118.6(5)
C5 C4 C13 118.0(5)
C5 C4 C3 121.2(5)
C13 C4 C3 120.8(5)
C4 C5 C6 122.8(5)
C4 C5 H5 118.6
C6 C5 H5 118.6
C7 C6 C5 122.2(6)
C7 C6 C11 119.4(6)
C5 C6 C11 118.3(6)
C8 C7 C6 120.1(6)
C8 C7 H7 120
C6 C7 H7 120
C7 C8 C9 121.2(6)
C7 C8 H8 119.4
C9 C8 H8 119.4
C10 C9 C8 119.5(6)
C10 C9 H9 120.3
C8 C9 H9 120.3
C9 C10 C11 121.3(6)
C9 C10 H10 119.4
C11 C10 H10 119.4
C10 C11 C12 123.0(6)
C10 C11 C6 118.5(6)
C12 C11 C6 118.5(5)
C13 C12 C11 122.2(5)
C13 C12 H12 118.9
C11 C12 H12 118.9
C12 C13 C4 120.2(6)
C12 C13 C14 119.5(5)
C4 C13 C14 120.4(5)
O1 C14 C15 121.6(5)
O1 C14 C13 120.3(6)
C15 C14 C13 118.0(5)
C16 C15 C24 119.7(6)
C16 C15 C14 119.5(5)
C24 C15 C14 120.8(5)
C15 C16 C17 122.7(5)
C15 C16 H16 118.6
C17 C16 H16 118.6
C16 C17 C18 123.2(6)
C16 C17 C22 117.8(5)
C18 C17 C22 119.0(6)
C19 C18 C17 121.1(6)
C19 C18 H18 119.5
C17 C18 H18 119.5
C18 C19 C20 119.8(6)
C18 C19 H19 120.1
C20 C19 H19 120.1
C21 C20 C19 120.7(6)
C21 C20 H20 119.6
C19 C20 H20 119.6
C20 C21 C22 121.0(6)
C20 C21 H21 119.5
C22 C21 H21 119.5
C23 C22 C21 122.2(5)
C23 C22 C17 119.3(5)
C21 C22 C17 118.4(5)
C24 C23 C22 121.4(5)
C24 C23 H23 119.3
C22 C23 H23 119.3
C23 C24 C15 119.1(5)
C23 C24 C3 119.7(5)
C15 C24 C3 121.2(5)
C26 C25 C29 107.3(5)
C26 C25 Ru1 71.5(3)
C29 C25 Ru1 71.2(3)
C26 C25 H25 126.3
C29 C25 H25 126.3
Ru1 C25 H25 122.7
C25 C26 C27 108.5(5)
C25 C26 Ru1 72.3(3)
C27 C26 Ru1 71.3(3)
C25 C26 H26 125.8
C27 C26 H26 125.8
Ru1 C26 H26 122.2
C26 C27 C28 107.7(5)
C26 C27 Ru1 71.9(3)
C28 C27 Ru1 72.2(3)
C26 C27 H27 126.1
C28 C27 H27 126.1
Ru1 C27 H27 121.5
C29 C28 C27 107.3(5)
C29 C28 Ru1 71.5(3)
C27 C28 Ru1 70.9(3)
C29 C28 H28 126.4
C27 C28 H28 126.4
Ru1 C28 H28 122.9
C28 C29 C25 109.2(5)
C28 C29 Ru1 72.4(3)
C25 C29 Ru1 72.1(3)
C28 C29 H29 125.4
C25 C29 H29 125.4
Ru1 C29 H29 121.7
C31 C30 C35 118.9(5)
C31 C30 P1 120.3(4)
C35 C30 P1 119.6(4)
C32 C31 C30 119.9(5)
C32 C31 H31 120
C30 C31 H31 120
C33 C32 C31 121.2(6)
C33 C32 H32 119.4
C31 C32 H32 119.4
C32 C33 C34 119.5(6)
C32 C33 H33 120.3
C34 C33 H33 120.3
C33 C34 C35 120.5(6)
C33 C34 H34 119.8
C35 C34 H34 119.8
C34 C35 C30 119.9(6)
C34 C35 H35 120
C30 C35 H35 120
C41 C36 C37 119.2(5)
C41 C36 P1 123.4(5)
C37 C36 P1 116.5(4)
C38 C37 C36 120.0(5)
C38 C37 H37 120
C36 C37 H37 120
C37 C38 C39 120.5(6)
C37 C38 H38 119.7
C39 C38 H38 119.7
C40 C39 C38 119.6(6)
C40 C39 H39 120.2
C38 C39 H39 120.2
C39 C40 C41 120.6(6)
C39 C40 H40 119.7
C41 C40 H40 119.7
C36 C41 C40 119.9(6)
C36 C41 H41 120
C40 C41 H41 120
C47 C42 C43 117.8(5)
C47 C42 P1 121.7(4)
C43 C42 P1 120.1(4)
C44 C43 C42 121.3(6)
C44 C43 H43 119.4
C42 C43 H43 119.4
C43 C44 C45 120.4(6)
C43 C44 H44 119.8
C45 C44 H44 119.8
C44 C45 C46 120.1(6)
C44 C45 H45 119.9
C46 C45 H45 119.9
C45 C46 C47 118.6(7)
C45 C46 H46 120.7
C47 C46 H46 120.7
C42 C47 C46 121.7(6)
C42 C47 H47 119.1
C46 C47 H47 119.1
C49 C48 C53 119.4(5)
C49 C48 P2 120.2(4)
C53 C48 P2 120.2(5)
C48 C49 C50 120.5(6)
C48 C49 H49 119.8
C50 C49 H49 119.8
C49 C50 C51 121.0(6)
C49 C50 H50 119.5
C51 C50 H50 119.5
C52 C51 C50 118.5(6)
C52 C51 H51 120.7
C50 C51 H51 120.7
C53 C52 C51 120.5(6)
C53 C52 H52 119.8
C51 C52 H52 119.8
C52 C53 C48 120.1(6)
C52 C53 H53 119.9
C48 C53 H53 119.9
C59 C54 C55 120.0(5)
C59 C54 P2 124.1(5)
C55 C54 P2 115.9(4)
C56 C55 C54 119.8(6)
C56 C55 H55 120.1
C54 C55 H55 120.1
C55 C56 C57 119.9(6)
C55 C56 H56 120.1
C57 C56 H56 120.1
C58 C57 C56 120.3(6)
C58 C57 H57 119.9
C56 C57 H57 119.9
C57 C58 C59 120.3(6)
C57 C58 H58 119.8
C59 C58 H58 119.8
C54 C59 C58 119.6(6)
C54 C59 H59 120.2
C58 C59 H59 120.2
C61 C60 C65 118.3(6)
C61 C60 P2 119.2(5)
C65 C60 P2 122.5(5)
C60 C61 C62 122.1(6)
C60 C61 H61 119
C62 C61 H61 119
C63 C62 C61 118.5(7)
C63 C62 H62 120.7
C61 C62 H62 120.7
C64 C63 C62 120.0(6)
C64 C63 H63 120
C62 C63 H63 120
C63 C64 C65 120.3(7)
C63 C64 H64 119.8
C65 C64 H64 119.8
C64 C65 C60 120.6(6)
C64 C65 H65 119.7
C60 C65 H65 119.7
C30 P1 C42 103.1(3)
C30 P1 C36 93.8(3)
C42 P1 C36 106.5(3)
C30 P1 Ru1 113.72(18)
C42 P1 Ru1 111.58(19)
C36 P1 Ru1 125.01(19)
C54 P2 C60 104.3(3)
C54 P2 C48 101.2(3)
C60 P2 C48 102.1(3)
C54 P2 Ru1 118.38(19)
C60 P2 Ru1 113.27(19)
C48 P2 Ru1 115.60(18)
F5 P3 F6 89.5(3)
F5 P3 F2 178.9(3)
F6 P3 F2 89.7(3)
F5 P3 F3 91.5(3)
F6 P3 F3 178.6(3)
F2 P3 F3 89.3(3)
F5 P3 F4 90.7(3)
F6 P3 F4 90.6(3)
F2 P3 F4 90.1(2)
F3 P3 F4 90.5(3)
F5 P3 F1 90.3(3)
F6 P3 F1 89.8(2)
F2 P3 F1 88.9(2)
F3 P3 F1 89.1(2)
F4 P3 F1 178.9(3)
C1 Ru1 C27 124.7(2)
C1 Ru1 C29 127.1(2)
C27 Ru1 C29 60.8(2)
C1 Ru1 C26 93.9(2)
C27 Ru1 C26 36.8(2)
C29 Ru1 C26 60.6(2)
C1 Ru1 C28 154.1(2)
C27 Ru1 C28 36.8(2)
C29 Ru1 C28 36.1(2)
C26 Ru1 C28 61.2(2)
C1 Ru1 C25 95.0(2)
C27 Ru1 C25 61.0(2)
C29 Ru1 C25 36.7(2)
C26 Ru1 C25 36.1(2)
C28 Ru1 C25 61.0(2)
C1 Ru1 P2 91.92(16)
C27 Ru1 P2 141.92(16)
C29 Ru1 P2 90.24(16)
C26 Ru1 P2 146.84(16)
C28 Ru1 P2 105.29(17)
C25 Ru1 P2 110.82(15)
C1 Ru1 P1 96.02(16)
C27 Ru1 P1 89.82(16)
C29 Ru1 P1 136.09(16)
C26 Ru1 P1 114.96(15)
C28 Ru1 P1 100.93(16)
C25 Ru1 P1 149.84(14)
P2 Ru1 P1 96.79(5)
O300 C301 C300 119.7(12)
O300 C301 C302 123.4(10)
C300 C301 C302 116.9(11)
C301 C302 H30A 109.5
C301 C302 H30B 109.5
H30A C302 H30B 109.5
C301 C302 H30C 109.5
H30A C302 H30C 109.5
H30B C302 H30C 109.5
C301 C300 H30D 109.5
C301 C300 H30E 109.5
H30D C300 H30E 109.5
C301 C300 H30F 109.5
H30D C300 H30F 109.5
H30E C300 H30F 109.5
C201 O200 C202 112(2)
O200 C202 C203 104(2)
O200 C202 H20A 111
C203 C202 H20A 111
O200 C202 H20B 111
C203 C202 H20B 111
H20A C202 H20B 109
O200 C201 C200 112(2)
O200 C201 H20C 109.1
C200 C201 H20C 109.1
O200 C201 H20D 109.1
C200 C201 H20D 109.1
H20C C201 H20D 107.9
C201 C200 H20E 109.5
C201 C200 H20F 109.5
H20E C200 H20F 109.5
C201 C200 H20G 109.5
H20E C200 H20G 109.5
H20F C200 H20G 109.5
C202 C203 H20H 109.5
C202 C203 H20I 109.5
H20H C203 H20I 109.5
C202 C203 H20J 109.5
H20H C203 H20J 109.5
H20I C203 H20J 109.5

loop_
_geom_bond_atom_site_label_1
_geom_bond_atom_site_label_2
_geom_bond_distance
C1 C2 1.256(8)
C1 Ru1 1.907(6)
C2 C3 1.360(8)
C3 C4 1.467(8)
C3 C24 1.468(8)
C4 C5 1.378(8)
C4 C13 1.438(8)
C5 C6 1.415(8)
C5 H5 0.93
C6 C7 1.411(9)
C6 C11 1.427(9)
C7 C8 1.365(9)
C7 H7 0.93
C8 C9 1.415(10)
C8 H8 0.93
C9 C10 1.368(10)
C9 H9 0.93
C10 C11 1.411(9)
C10 H10 0.93
C11 C12 1.412(9)
C12 C13 1.365(8)
C12 H12 0.93
C13 C14 1.490(8)
C14 O1 1.234(7)
C14 C15 1.479(9)
C15 C16 1.374(8)
C15 C24 1.424(8)
C16 C17 1.403(9)
C16 H16 0.93
C17 C18 1.404(9)
C17 C22 1.438(8)
C18 C19 1.387(10)
C18 H18 0.93
C19 C20 1.406(9)
C19 H19 0.93
C20 C21 1.368(9)
C20 H20 0.93
C21 C22 1.418(9)
C21 H21 0.93
C22 C23 1.408(8)
C23 C24 1.394(8)
C23 H23 0.93
C25 C26 1.405(8)
C25 C29 1.425(8)
C25 Ru1 2.270(5)
C25 H25 0.93
C26 C27 1.424(9)
C26 Ru1 2.259(6)
C26 H26 0.93
C27 C28 1.429(9)
C27 Ru1 2.252(5)
C27 H27 0.93
C28 C29 1.403(9)
C28 Ru1 2.270(6)
C28 H28 0.93
C29 Ru1 2.258(5)
C29 H29 0.93
C30 C31 1.397(8)
C30 C35 1.405(8)
C30 P1 1.829(6)
C31 C32 1.395(9)
C31 H31 0.93
C32 C33 1.377(10)
C32 H32 0.93
C33 C34 1.382(10)
C33 H33 0.93
C34 C35 1.403(9)
C34 H34 0.93
C35 H35 0.93
C36 C41 1.388(8)
C36 C37 1.395(8)
C36 P1 1.847(6)
C37 C38 1.385(8)
C37 H37 0.93
C38 C39 1.386(9)
C38 H38 0.93
C39 C40 1.366(10)
C39 H39 0.93
C40 C41 1.400(10)
C40 H40 0.93
C41 H41 0.93
C42 C47 1.388(8)
C42 C43 1.397(8)
C42 P1 1.830(6)
C43 C44 1.379(9)
C43 H43 0.93
C44 C45 1.384(11)
C44 H44 0.93
C45 C46 1.391(11)
C45 H45 0.93
C46 C47 1.409(9)
C46 H46 0.93
C47 H47 0.93
C48 C49 1.371(8)
C48 C53 1.406(8)
C48 P2 1.846(6)
C49 C50 1.379(9)
C49 H49 0.93
C50 C51 1.401(9)
C50 H50 0.93
C51 C52 1.389(10)
C51 H51 0.93
C52 C53 1.384(9)
C52 H52 0.93
C53 H53 0.93
C54 C59 1.384(8)
C54 C55 1.406(8)
C54 P2 1.823(6)
C55 C56 1.379(9)
C55 H55 0.93
C56 C57 1.394(9)
C56 H56 0.93
C57 C58 1.378(9)
C57 H57 0.93
C58 C59 1.392(8)
C58 H58 0.93
C59 H59 0.93
C60 C61 1.373(9)
C60 C65 1.385(9)
C60 P2 1.844(6)
C61 C62 1.394(9)
C61 H61 0.93
C62 C63 1.386(11)
C62 H62 0.93
C63 C64 1.377(11)
C63 H63 0.93
C64 C65 1.385(9)
C64 H64 0.93
C65 H65 0.93
P1 Ru1 2.3450(15)
P2 Ru1 2.3342(14)
P3 F5 1.582(5)
P3 F6 1.583(5)
P3 F2 1.596(4)
P3 F3 1.602(5)
P3 F4 1.607(4)
P3 F1 1.608(4)
O300 C301 1.184(10)
C301 C300 1.413(18)
C301 C302 1.522(18)
C302 H30A 0.96
C302 H30B 0.96
C302 H30C 0.96
C300 H30D 0.96
C300 H30E 0.96
C300 H30F 0.96
O200 C201 1.32(2)
O200 C202 1.38(2)
C202 C203 1.41(2)
C202 H20A 0.97
C202 H20B 0.97
C201 C200 1.40(2)
C201 H20C 0.97
C201 H20D 0.97
C200 H20E 0.96
C200 H20F 0.96
C200 H20G 0.96
C203 H20H 0.96
C203 H20I 0.96
C203 H20J 0.96
